data_4338554
loop_
_publ_author_name
'Adams, Harry'
'Costa, Paulo J.'
'Newell, Mike'
'Vickers, Steven J.'
'Ward, Michael D.'
'F\'elix, V\'itor'
'Thomas, Jim A.'

_publ_section_title
;
 Mixed Valence Creutz--Taube Ion Analogues Incorporating Thiacrowns:
 Synthesis, Structure, Physical Properties, and Computational Studies
;
_journal_coden_ASTM INOCAJ
_journal_issue 12
_journal_name_full 'Inorganic Chemistry'
_journal_page_first 5584
_journal_page_last 5584
_journal_paper_doi 10.1021/ic900536a
_journal_volume 48
_journal_year 2009
_chemical_formula_sum 'C34 H56 Cl2 F12 N2 P2 Ru2 S8'
_chemical_formula_weight 1312.27
_space_group_IT_number 14
_symmetry_cell_setting monoclinic
_symmetry_space_group_name_Hall '-P 2yn'
_symmetry_space_group_name_H-M 'P 1 21/n 1'
_atom_sites_solution_hydrogens geom
_atom_sites_solution_primary direct
_atom_sites_solution_secondary difmap
_audit_creation_method SHELXL-97
_cell_angle_alpha 90.00
_cell_angle_beta 106.077(6)
_cell_angle_gamma 90.00
_cell_formula_units_Z 2
_cell_length_a 13.462(5)
_cell_length_b 15.370(6)
_cell_length_c 13.872(5)
_cell_measurement_reflns_used 6354
_cell_measurement_temperature 150(2)
_cell_measurement_theta_max 54.858
_cell_measurement_theta_min 4.575
_cell_volume 2758.0(18)
_computing_cell_refinement 'Bruker XSCANS'
_computing_data_collection 'Bruker XSCANS'
_computing_data_reduction 'Bruker SHELXTL'
_computing_molecular_graphics 'Bruker SHELXTL'
_computing_publication_material 'Bruker SHELXTL'
_computing_structure_refinement 'SHELXL-97 (Sheldrick, 1997)'
_computing_structure_solution 'SHELXS-97 (Sheldrick, 1990)'
_diffrn_ambient_temperature 150(2)
_diffrn_detector_area_resol_mean 100
_diffrn_measured_fraction_theta_full 1.000
_diffrn_measured_fraction_theta_max 0.979
_diffrn_measurement_device_type 'Bruker P4'
_diffrn_measurement_method '\w scans'
_diffrn_radiation_monochromator graphite
_diffrn_radiation_source 'fine-focus sealed tube'
_diffrn_radiation_type MoK\a
_diffrn_radiation_wavelength 0.71073
_diffrn_reflns_av_R_equivalents 0.0426
_diffrn_reflns_av_sigmaI/netI 0.0323
_diffrn_reflns_limit_h_max 17
_diffrn_reflns_limit_h_min -16
_diffrn_reflns_limit_k_max 20
_diffrn_reflns_limit_k_min -19
_diffrn_reflns_limit_l_max 17
_diffrn_reflns_limit_l_min -17
_diffrn_reflns_number 30200
_diffrn_reflns_theta_full 25.00
_diffrn_reflns_theta_max 27.54
_diffrn_reflns_theta_min 1.87
_diffrn_standards_decay_% 0
_diffrn_standards_number 0
_exptl_absorpt_coefficient_mu 1.073
_exptl_absorpt_correction_T_max 0.6987
_exptl_absorpt_correction_T_min 0.6215
_exptl_absorpt_correction_type multi-scan
_exptl_absorpt_process_details SADABS
_exptl_crystal_colour RED
_exptl_crystal_density_diffrn 1.580
_exptl_crystal_density_method 'not measured'
_exptl_crystal_description BLOCK
_exptl_crystal_F_000 1324
_exptl_crystal_size_max 0.49
_exptl_crystal_size_mid 0.49
_exptl_crystal_size_min 0.36
_refine_diff_density_max 2.474
_refine_diff_density_min -2.072
_refine_diff_density_rms 0.200
_refine_ls_extinction_method none
_refine_ls_goodness_of_fit_ref 1.102
_refine_ls_hydrogen_treatment constr
_refine_ls_matrix_type full
_refine_ls_number_parameters 252
_refine_ls_number_reflns 6238
_refine_ls_number_restraints 86
_refine_ls_restrained_S_all 1.099
_refine_ls_R_factor_all 0.1164
_refine_ls_R_factor_gt 0.1069
_refine_ls_shift/su_max 0.000
_refine_ls_shift/su_mean 0.000
_refine_ls_structure_factor_coef Fsqd
_refine_ls_weighting_details 'calc w=1/[\s^2^(Fo^2^)+(0.1080P)^2^+43.3327P] where P=(Fo^2^+2Fc^2^)/3'
_refine_ls_weighting_scheme calc
_refine_ls_wR_factor_gt 0.2771
_refine_ls_wR_factor_ref 0.2823
_reflns_number_gt 5365
_reflns_number_total 6238
_reflns_threshold_expression >2sigma(I)
_cod_data_source_file ic900536a_si_003.cif
_cod_data_source_block iaj339m
_cod_depositor_comments
;
The following automatic conversions were performed:

'_symmetry_cell_setting' value 'Monoclinic' changed to 'monoclinic'
according to
/usr/data/users/saulius/automatic-downloads/retrospective/ACS/lib/dictionaries/cif_core.dic
dictionary named 'cif_core.dic' version 2.4.2 from
2011-04-26.

'_exptl_absorpt_correction_type' value 'MULTI-SCAN'
changed to 'multi-scan' according to
/usr/data/users/saulius/automatic-downloads/retrospective/ACS/lib/dictionaries/cif_core.dic
dictionary named 'cif_core.dic' version 2.4.2 from 2011-04-26.

Automatic conversion script
Id: cif_fix_values 2281 2013-09-26 08:29:07Z andrius 
;
_cod_original_cell_volume 2758.3(18)
_cod_original_sg_symbol_H-M P2(1)/n
_cod_database_code 4338554

loop_
_symmetry_equiv_pos_as_xyz
'x, y, z'
'-x+1/2, y+1/2, -z+1/2'
'-x, -y, -z'
'x-1/2, -y-1/2, z-1/2'

loop_
_atom_site_label
_atom_site_type_symbol
_atom_site_fract_x
_atom_site_fract_y
_atom_site_fract_z
_atom_site_U_iso_or_equiv
_atom_site_adp_type
_atom_site_occupancy
_atom_site_symmetry_multiplicity
_atom_site_calc_flag
_atom_site_refinement_flags
Ru Ru 0.21411(5) 0.17880(5) 0.17916(5) 0.0343(2) Uani 1 1 d .
S4 S 0.3558(2) 0.21539(16) 0.11855(17) 0.0408(5) Uani 1 1 d .
S2 S 0.0926(2) 0.25276(17) 0.0551(2) 0.0540(7) Uani 1 1 d .
S3 S 0.08120(19) 0.12468(19) 0.2420(2) 0.0539(7) Uani 1 1 d .
S1 S 0.24265(17) 0.29707(15) 0.28488(17) 0.0364(5) Uani 1 1 d .
Cl Cl 0.2028(2) 0.04841(15) 0.0763(2) 0.0540(7) Uani 1 1 d .
N N 0.3216(5) 0.1102(5) 0.2988(5) 0.0302(14) Uani 1 1 d .
C1 C 0.3275(14) 0.2529(13) -0.0085(10) 0.088(3) Uani 1 1 d U
H1A H 0.3897 0.2827 -0.0171 0.105 Uiso 1 1 calc R
H1B H 0.3151 0.2014 -0.0531 0.105 Uiso 1 1 calc R
C2 C 0.2356(13) 0.3143(12) -0.0443(11) 0.088(3) Uani 1 1 d U
H2A H 0.2402 0.3612 0.0058 0.105 Uiso 1 1 calc R
H2B H 0.2374 0.3416 -0.1084 0.105 Uiso 1 1 calc R
C3 C 0.1359(13) 0.2659(12) -0.0587(10) 0.087(3) Uani 1 1 d U
H3A H 0.1437 0.2074 -0.0857 0.104 Uiso 1 1 calc R
H3B H 0.0813 0.2968 -0.1097 0.104 Uiso 1 1 calc R
C4 C -0.0123(9) 0.1761(9) -0.0046(11) 0.070(2) Uani 1 1 d U
H4A H -0.0576 0.2043 -0.0650 0.084 Uiso 1 1 calc R
H4B H 0.0189 0.1243 -0.0272 0.084 Uiso 1 1 calc R
C5 C -0.0767(9) 0.1466(9) 0.0592(11) 0.070(2) Uani 1 1 d U
H5A H -0.1396 0.1186 0.0160 0.084 Uiso 1 1 calc R
H5B H -0.0988 0.1981 0.0907 0.084 Uiso 1 1 calc R
C6 C -0.0234(9) 0.0826(9) 0.1419(11) 0.069(3) Uani 1 1 d U
H6A H 0.0035 0.0335 0.1104 0.083 Uiso 1 1 calc R
H6B H -0.0764 0.0587 0.1718 0.083 Uiso 1 1 calc R
C7 C 0.0084(9) 0.2065(10) 0.2892(11) 0.067(2) Uani 1 1 d U
H7A H -0.0378 0.2376 0.2315 0.080 Uiso 1 1 calc R
H7B H -0.0355 0.1769 0.3257 0.080 Uiso 1 1 calc R
C8 C 0.0762(9) 0.2728(9) 0.3586(10) 0.065(2) Uani 1 1 d U
H8A H 0.0334 0.3036 0.3955 0.078 Uiso 1 1 calc R
H8B H 0.1310 0.2410 0.4087 0.078 Uiso 1 1 calc R
C9 C 0.1263(9) 0.3386(9) 0.3094(10) 0.063(2) Uani 1 1 d U
H9A H 0.1436 0.3905 0.3530 0.076 Uiso 1 1 calc R
H9B H 0.0771 0.3567 0.2454 0.076 Uiso 1 1 calc R
C10 C 0.2773(10) 0.3918(8) 0.2202(11) 0.063(2) Uani 1 1 d U
H10A H 0.2260 0.3984 0.1539 0.075 Uiso 1 1 calc R
H10B H 0.2746 0.4449 0.2598 0.075 Uiso 1 1 calc R
C11 C 0.3839(10) 0.3832(8) 0.2056(11) 0.064(2) Uani 1 1 d U
H11A H 0.3842 0.4175 0.1453 0.076 Uiso 1 1 calc R
H11B H 0.4327 0.4121 0.2634 0.076 Uiso 1 1 calc R
C12 C 0.4264(10) 0.2995(8) 0.1947(11) 0.066(2) Uani 1 1 d U
H12A H 0.4520 0.2751 0.2631 0.079 Uiso 1 1 calc R
H12B H 0.4880 0.3102 0.1707 0.079 Uiso 1 1 calc R
C13 C 0.3128(7) 0.1107(7) 0.3918(7) 0.040(2) Uani 1 1 d .
H13 H 0.2578 0.1434 0.4041 0.048 Uiso 1 1 calc R
C14 C 0.3780(7) 0.0669(7) 0.4723(7) 0.041(2) Uani 1 1 d .
H14 H 0.3649 0.0666 0.5362 0.049 Uiso 1 1 calc R
C15 C 0.4631(6) 0.0233(6) 0.4569(6) 0.0340(18) Uani 1 1 d .
C16 C 0.4740(6) 0.0228(5) 0.3602(6) 0.0319(17) Uani 1 1 d .
H16 H 0.5306 -0.0064 0.3462 0.038 Uiso 1 1 calc R
C17 C 0.4019(7) 0.0651(6) 0.2849(6) 0.0325(18) Uani 1 1 d .
H17 H 0.4094 0.0621 0.2189 0.039 Uiso 1 1 calc R
P1 P 0.2266(7) 0.1444(7) 0.6728(7) 0.211(6) Uani 1 1 d D
F2 F 0.2801(14) 0.1869(11) 0.6046(14) 0.227(9) Uiso 1 1 d D
F1 F 0.1683(11) 0.1064(10) 0.7395(10) 0.176(6) Uiso 1 1 d D
F4 F 0.2559(14) 0.0556(8) 0.6476(13) 0.209(8) Uiso 1 1 d D
F5 F 0.3236(12) 0.1453(18) 0.7565(17) 0.40(2) Uiso 1 1 d D
F6 F 0.199(2) 0.2325(9) 0.7012(19) 0.39(2) Uiso 1 1 d D
F3 F 0.1323(12) 0.1395(16) 0.5863(12) 0.329(17) Uiso 1 1 d D

loop_
_atom_site_aniso_label
_atom_site_aniso_U_11
_atom_site_aniso_U_22
_atom_site_aniso_U_33
_atom_site_aniso_U_23
_atom_site_aniso_U_13
_atom_site_aniso_U_12
Ru 0.0303(4) 0.0305(4) 0.0325(4) 0.0033(3) -0.0075(3) 0.0002(3)
S4 0.0510(14) 0.0375(12) 0.0343(11) 0.0006(9) 0.0127(10) 0.0014(10)
S2 0.0557(16) 0.0375(12) 0.0478(14) 0.0066(11) -0.0205(12) 0.0042(11)
S3 0.0263(11) 0.0573(16) 0.0686(18) 0.0197(13) -0.0024(11) -0.0049(11)
S1 0.0321(11) 0.0376(11) 0.0345(11) -0.0022(9) 0.0010(9) 0.0050(9)
Cl 0.0593(16) 0.0321(11) 0.0527(14) -0.0062(10) -0.0144(12) 0.0002(10)
N 0.022(3) 0.034(4) 0.031(3) 0.004(3) 0.001(3) 0.000(3)
C1 0.099(7) 0.108(8) 0.050(5) 0.016(5) 0.010(5) 0.009(6)
C2 0.099(7) 0.105(7) 0.050(4) 0.017(5) 0.007(5) 0.007(6)
C3 0.099(7) 0.103(8) 0.048(5) 0.019(5) 0.004(5) 0.007(6)
C4 0.043(4) 0.062(5) 0.081(6) 0.008(4) -0.024(4) -0.009(4)
C5 0.043(4) 0.060(4) 0.084(5) 0.007(4) -0.022(4) -0.008(3)
C6 0.041(4) 0.059(5) 0.085(6) 0.007(4) -0.020(4) -0.008(4)
C7 0.043(4) 0.085(6) 0.072(5) 0.010(4) 0.015(4) 0.012(4)
C8 0.043(4) 0.082(5) 0.069(5) 0.010(4) 0.016(3) 0.014(4)
C9 0.042(4) 0.080(6) 0.067(5) 0.010(4) 0.015(4) 0.016(4)
C10 0.060(5) 0.051(4) 0.083(6) -0.018(4) 0.029(4) -0.010(4)
C11 0.059(4) 0.054(4) 0.084(5) -0.019(4) 0.030(4) -0.012(4)
C12 0.060(5) 0.057(4) 0.086(6) -0.020(4) 0.030(4) -0.012(4)
C13 0.032(4) 0.053(6) 0.033(4) 0.002(4) 0.007(4) 0.014(4)
C14 0.033(4) 0.057(6) 0.032(4) -0.001(4) 0.007(4) 0.010(4)
C15 0.030(4) 0.033(4) 0.032(4) -0.002(3) -0.004(3) 0.002(3)
C16 0.025(4) 0.032(4) 0.036(4) -0.002(3) 0.004(3) 0.003(3)
C17 0.035(4) 0.032(4) 0.027(4) 0.000(3) 0.002(3) 0.001(3)
P1 0.217(12) 0.249(13) 0.239(13) 0.003(9) 0.183(12) -0.012(9)

loop_
_atom_type_symbol
_atom_type_description
_atom_type_scat_dispersion_real
_atom_type_scat_dispersion_imag
_atom_type_scat_source
C C 0.0033 0.0016 'International Tables Vol C Tables 4.2.6.8 and 6.1.1.4'
H H 0.0000 0.0000 'International Tables Vol C Tables 4.2.6.8 and 6.1.1.4'
N N 0.0061 0.0033 'International Tables Vol C Tables 4.2.6.8 and 6.1.1.4'
F F 0.0171 0.0103 'International Tables Vol C Tables 4.2.6.8 and 6.1.1.4'
P P 0.1023 0.0942 'International Tables Vol C Tables 4.2.6.8 and 6.1.1.4'
S S 0.1246 0.1234 'International Tables Vol C Tables 4.2.6.8 and 6.1.1.4'
Cl Cl 0.1484 0.1585 'International Tables Vol C Tables 4.2.6.8 and 6.1.1.4'
Ru Ru -1.2594 0.8363 'International Tables Vol C Tables 4.2.6.8 and 6.1.1.4'

loop_
_geom_angle_atom_site_label_1
_geom_angle_atom_site_label_2
_geom_angle_atom_site_label_3
_geom_angle
_geom_angle_site_symmetry_3
N Ru S1 86.4(2) .
N Ru S2 177.2(2) .
S1 Ru S2 92.57(9) .
N Ru S3 87.7(2) .
S1 Ru S3 93.05(11) .
S2 Ru S3 89.77(11) .
N Ru S4 87.4(2) .
S1 Ru S4 91.72(9) .
S2 Ru S4 95.29(11) .
S3 Ru S4 172.88(10) .
N Ru Cl 88.2(2) .
S1 Ru Cl 173.82(9) .
S2 Ru Cl 92.95(10) .
S3 Ru Cl 89.73(12) .
S4 Ru Cl 85.02(10) .
C12 S4 C1 106.5(8) .
C12 S4 Ru 108.4(5) .
C1 S4 Ru 117.1(6) .
C3 S2 C4 94.0(8) .
C3 S2 Ru 111.4(5) .
C4 S2 Ru 108.3(4) .
C6 S3 C7 98.1(7) .
C6 S3 Ru 110.8(5) .
C7 S3 Ru 115.4(5) .
C9 S1 C10 99.3(6) .
C9 S1 Ru 113.5(5) .
C10 S1 Ru 109.6(4) .
C13 N C17 115.7(7) .
C13 N Ru 121.7(6) .
C17 N Ru 122.6(6) .
C2 C1 S4 116.8(12) .
C2 C1 H1A 108.1 .
S4 C1 H1A 108.1 .
C2 C1 H1B 108.1 .
S4 C1 H1B 108.1 .
H1A C1 H1B 107.3 .
C3 C2 C1 110.6(15) .
C3 C2 H2A 109.5 .
C1 C2 H2A 109.5 .
C3 C2 H2B 109.5 .
C1 C2 H2B 109.5 .
H2A C2 H2B 108.1 .
C2 C3 S2 115.2(11) .
C2 C3 H3A 108.5 .
S2 C3 H3A 108.5 .
C2 C3 H3B 108.5 .
S2 C3 H3B 108.5 .
H3A C3 H3B 107.5 .
C5 C4 S2 115.5(10) .
C5 C4 H4A 108.4 .
S2 C4 H4A 108.4 .
C5 C4 H4B 108.4 .
S2 C4 H4B 108.4 .
H4A C4 H4B 107.5 .
C4 C5 C6 114.7(11) .
C4 C5 H5A 108.6 .
C6 C5 H5A 108.6 .
C4 C5 H5B 108.6 .
C6 C5 H5B 108.6 .
H5A C5 H5B 107.6 .
C5 C6 S3 116.8(9) .
C5 C6 H6A 108.1 .
S3 C6 H6A 108.1 .
C5 C6 H6B 108.1 .
S3 C6 H6B 108.1 .
H6A C6 H6B 107.3 .
C8 C7 S3 113.7(8) .
C8 C7 H7A 108.8 .
S3 C7 H7A 108.8 .
C8 C7 H7B 108.8 .
S3 C7 H7B 108.8 .
H7A C7 H7B 107.7 .
C9 C8 C7 115.8(12) .
C9 C8 H8A 108.3 .
C7 C8 H8A 108.3 .
C9 C8 H8B 108.3 .
C7 C8 H8B 108.3 .
H8A C8 H8B 107.4 .
C8 C9 S1 111.9(9) .
C8 C9 H9A 109.2 .
S1 C9 H9A 109.2 .
C8 C9 H9B 109.2 .
S1 C9 H9B 109.2 .
H9A C9 H9B 107.9 .
C11 C10 S1 112.0(10) .
C11 C10 H10A 109.2 .
S1 C10 H10A 109.2 .
C11 C10 H10B 109.2 .
S1 C10 H10B 109.2 .
H10A C10 H10B 107.9 .
C12 C11 C10 121.0(11) .
C12 C11 H11A 107.1 .
C10 C11 H11A 107.1 .
C12 C11 H11B 107.1 .
C10 C11 H11B 107.1 .
H11A C11 H11B 106.8 .
C11 C12 S4 123.7(11) .
C11 C12 H12A 106.4 .
S4 C12 H12A 106.4 .
C11 C12 H12B 106.4 .
S4 C12 H12B 106.4 .
H12A C12 H12B 106.5 .
N C13 C14 125.0(8) .
N C13 H13 117.5 .
C14 C13 H13 117.5 .
C13 C14 C15 118.2(9) .
C13 C14 H14 120.9 .
C15 C14 H14 120.9 .
C16 C15 C14 117.5(8) .
C16 C15 C15 122.8(10) 3_656
C14 C15 C15 119.7(10) 3_656
C17 C16 C15 119.3(8) .
C17 C16 H16 120.4 .
C15 C16 H16 120.4 .
N C17 C16 124.2(8) .
N C17 H17 117.9 .
C16 C17 H17 117.9 .
F1 P1 F3 90.1(9) .
F1 P1 F6 88.6(8) .
F3 P1 F6 92.1(9) .
F1 P1 F5 91.0(10) .
F3 P1 F5 176.8(11) .
F6 P1 F5 90.9(9) .
F1 P1 F2 176.4(9) .
F3 P1 F2 88.0(9) .
F6 P1 F2 88.3(8) .
F5 P1 F2 91.0(14) .
F1 P1 F4 90.3(8) .
F3 P1 F4 89.3(8) .
F6 P1 F4 178.3(10) .
F5 P1 F4 87.7(8) .
F2 P1 F4 92.7(8) .

loop_
_geom_bond_atom_site_label_1
_geom_bond_atom_site_label_2
_geom_bond_distance
_geom_bond_site_symmetry_2
Ru N 2.152(7) .
Ru S1 2.300(2) .
Ru S2 2.317(2) .
Ru S3 2.349(3) .
Ru S4 2.355(3) .
Ru Cl 2.440(3) .
S4 C12 1.771(12) .
S4 C1 1.793(14) .
S2 C3 1.838(16) .
S2 C4 1.850(12) .
S3 C6 1.802(11) .
S3 C7 1.824(14) .
S1 C9 1.810(12) .
S1 C10 1.838(13) .
N C13 1.327(11) .
N C17 1.342(11) .
C1 C2 1.53(2) .
C1 H1A 0.9900 .
C1 H1B 0.9900 .
C2 C3 1.50(2) .
C2 H2A 0.9900 .
C2 H2B 0.9900 .
C3 H3A 0.9900 .
C3 H3B 0.9900 .
C4 C5 1.47(2) .
C4 H4A 0.9900 .
C4 H4B 0.9900 .
C5 C6 1.531(17) .
C5 H5A 0.9900 .
C5 H5B 0.9900 .
C6 H6A 0.9900 .
C6 H6B 0.9900 .
C7 C8 1.520(19) .
C7 H7A 0.9900 .
C7 H7B 0.9900 .
C8 C9 1.483(18) .
C8 H8A 0.9900 .
C8 H8B 0.9900 .
C9 H9A 0.9900 .
C9 H9B 0.9900 .
C10 C11 1.510(17) .
C10 H10A 0.9900 .
C10 H10B 0.9900 .
C11 C12 1.433(17) .
C11 H11A 0.9900 .
C11 H11B 0.9900 .
C12 H12A 0.9900 .
C12 H12B 0.9900 .
C13 C14 1.389(13) .
C13 H13 0.9500 .
C14 C15 1.394(13) .
C14 H14 0.9500 .
C15 C16 1.390(12) .
C15 C15 1.506(16) 3_656
C16 C17 1.376(11) .
C16 H16 0.9500 .
C17 H17 0.9500 .
P1 F1 1.488(4) .
P1 F3 1.488(4) .
P1 F6 1.488(4) .
P1 F5 1.488(4) .
P1 F2 1.489(4) .
P1 F4 1.489(4) .
